data_2234350
loop_
_publ_author_name
'Siddiqui, Hamid Latif'
'Ahmad, Matloob'
'Gul, Salman'
'Siddiqui, Waseeq Ahmad'
'Parvez, Masood'

_publ_section_title
;
 3-[Hydroxy(3-methoxyphenyl)methylidene]-2-(2-oxo-2-phenylethyl)-3,4-dihydro-2<i>H</i>-1\l^6^,2-benzothiazine-1,1,4-trione
;
_journal_coeditor_code PK2393
_journal_issue 4
_journal_name_full 'Acta Crystallographica Section E'
_journal_page_first o978
_journal_page_last o979
_journal_paper_doi 10.1107/S1600536812009002
_journal_volume 68
_journal_year 2012
_chemical_formula_iupac 'C24 H19 N O6 S'
_chemical_formula_moiety 'C24 H19 N O6 S'
_chemical_formula_sum 'C24 H19 N O6 S'
_chemical_formula_weight 449.46
_chemical_name_systematic
;
3-[Hydroxy(3-methoxyphenyl)methylidene]-2-(2-oxo-2-phenylethyl)-
3,4-dihydro-2<i>H</i>-1\l^6^,2-benzothiazine-1,1,4-trione
;
_space_group_IT_number 61
_symmetry_cell_setting orthorhombic
_symmetry_space_group_name_Hall '-P 2ac 2ab'
_symmetry_space_group_name_H-M 'P b c a'
_atom_sites_solution_hydrogens geom
_atom_sites_solution_primary direct
_atom_sites_solution_secondary difmap
_cell_angle_alpha 90.00
_cell_angle_beta 90.00
_cell_angle_gamma 90.00
_cell_formula_units_Z 8
_cell_length_a 17.9615(5)
_cell_length_b 11.2633(3)
_cell_length_c 19.5904(6)
_cell_measurement_reflns_used 5006
_cell_measurement_temperature 173(2)
_cell_measurement_theta_max 27.48
_cell_measurement_theta_min 1.00
_cell_volume 3963.3(2)
_computing_cell_refinement 'DENZO (Otwinowski & Minor, 1997)'
_computing_data_collection 'COLLECT (Hooft, 1998)'
_computing_data_reduction 'SCALEPACK (Otwinowski & Minor, 1997)'
_computing_molecular_graphics 'ORTEP-3 for Windows (Farrugia, 1997)'
_computing_publication_material 'SHELXL97 (Sheldrick, 2008)'
_computing_structure_refinement 'SHELXL97 (Sheldrick, 2008)'
_computing_structure_solution 'SHELXS97 (Sheldrick, 2008)'
_diffrn_ambient_temperature 173(2)
_diffrn_measured_fraction_theta_full 0.998
_diffrn_measured_fraction_theta_max 0.998
_diffrn_measurement_device_type 'Nonius KappaCCD'
_diffrn_measurement_method '\w and \f scans'
_diffrn_radiation_monochromator graphite
_diffrn_radiation_source 'fine-focus sealed tube'
_diffrn_radiation_type MoK\a
_diffrn_radiation_wavelength 0.71073
_diffrn_reflns_av_R_equivalents 0.0588
_diffrn_reflns_av_sigmaI/netI 0.0554
_diffrn_reflns_limit_h_max 23
_diffrn_reflns_limit_h_min -23
_diffrn_reflns_limit_k_max 14
_diffrn_reflns_limit_k_min -14
_diffrn_reflns_limit_l_max 25
_diffrn_reflns_limit_l_min -25
_diffrn_reflns_number 8340
_diffrn_reflns_theta_full 27.49
_diffrn_reflns_theta_max 27.49
_diffrn_reflns_theta_min 2.98
_diffrn_standards_number 0
_exptl_absorpt_coefficient_mu 0.209
_exptl_absorpt_correction_T_max 0.984
_exptl_absorpt_correction_T_min 0.971
_exptl_absorpt_correction_type multi-scan
_exptl_absorpt_process_details '(<i>SORTAV</i>; Blessing, 1997)'
_exptl_crystal_colour Yellow
_exptl_crystal_density_diffrn 1.507
_exptl_crystal_density_method 'not measured'
_exptl_crystal_description Prism
_exptl_crystal_F_000 1872
_exptl_crystal_size_max 0.14
_exptl_crystal_size_mid 0.10
_exptl_crystal_size_min 0.08
_refine_diff_density_max 0.361
_refine_diff_density_min -0.494
_refine_ls_extinction_method none
_refine_ls_goodness_of_fit_ref 1.101
_refine_ls_hydrogen_treatment constr
_refine_ls_matrix_type full
_refine_ls_number_parameters 291
_refine_ls_number_reflns 4543
_refine_ls_number_restraints 0
_refine_ls_restrained_S_all 1.101
_refine_ls_R_factor_all 0.1046
_refine_ls_R_factor_gt 0.0684
_refine_ls_shift/su_max 0.000
_refine_ls_shift/su_mean 0.000
_refine_ls_structure_factor_coef Fsqd
_refine_ls_weighting_details 'calc w=1/[\s^2^(Fo^2^)+10.1913P] where P=(Fo^2^+2Fc^2^)/3'
_refine_ls_weighting_scheme calc
_refine_ls_wR_factor_gt 0.1140
_refine_ls_wR_factor_ref 0.1329
_reflns_number_gt 3198
_reflns_number_total 4543
_reflns_threshold_expression I>2\s(I)
_cod_data_source_file pk2393.cif
_cod_data_source_block I
_cod_database_code 2234350
_cod_database_fobs_code 2234350

loop_
_symmetry_equiv_pos_as_xyz
'x, y, z'
'-x+1/2, -y, z+1/2'
'x+1/2, -y+1/2, -z'
'-x, y+1/2, -z+1/2'
'-x, -y, -z'
'x-1/2, y, -z-1/2'
'-x-1/2, y-1/2, z'
'x, -y-1/2, z-1/2'

loop_
_atom_site_type_symbol
_atom_site_label
_atom_site_fract_x
_atom_site_fract_y
_atom_site_fract_z
_atom_site_U_iso_or_equiv
_atom_site_adp_type
_atom_site_calc_flag
_atom_site_refinement_flags
_atom_site_occupancy
_atom_site_symmetry_multiplicity
S S1 0.43448(4) 0.23066(7) 0.49448(4) 0.02772(19) Uani d . 1 1
O O1 0.42975(13) 0.1891(2) 0.42537(11) 0.0321(5) Uani d . 1 1
O O2 0.50593(12) 0.2608(2) 0.52165(13) 0.0380(6) Uani d . 1 1
O O3 0.19812(12) 0.2130(2) 0.52567(12) 0.0334(6) Uani d . 1 1
O O4 0.18789(12) 0.3846(2) 0.44712(12) 0.0311(5) Uani d . 1 1
H H4O 0.1754 0.3308 0.4745 0.047 Uiso calc R 1 1
O O5 0.20407(13) 0.7401(2) 0.31274(12) 0.0350(6) Uani d . 1 1
O O6 0.35370(14) 0.3374(2) 0.64057(12) 0.0395(6) Uani d . 1 1
N N1 0.38071(14) 0.3469(2) 0.50267(13) 0.0248(6) Uani d . 1 1
C C1 0.39090(18) 0.1240(3) 0.54646(16) 0.0259(7) Uani d . 1 1
C C2 0.4322(2) 0.0323(3) 0.57373(17) 0.0358(8) Uani d . 1 1
H H2 0.4841 0.0268 0.5650 0.043 Uiso calc R 1 1
C C3 0.3971(2) -0.0515(3) 0.6140(2) 0.0421(9) Uani d . 1 1
H H3 0.4248 -0.1157 0.6325 0.051 Uiso calc R 1 1
C C4 0.3218(2) -0.0425(3) 0.62739(18) 0.0399(9) Uani d . 1 1
H H4 0.2980 -0.0998 0.6555 0.048 Uiso calc R 1 1
C C5 0.2809(2) 0.0502(3) 0.59989(17) 0.0325(8) Uani d . 1 1
H H5 0.2292 0.0561 0.6096 0.039 Uiso calc R 1 1
C C6 0.31417(18) 0.1342(3) 0.55844(16) 0.0264(7) Uani d . 1 1
C C7 0.26845(17) 0.2284(3) 0.52620(16) 0.0261(7) Uani d . 1 1
C C8 0.30240(16) 0.3262(3) 0.49250(16) 0.0231(6) Uani d . 1 1
C C9 0.26011(18) 0.3991(3) 0.44929(16) 0.0262(7) Uani d . 1 1
C C10 0.28801(17) 0.4937(3) 0.40321(16) 0.0256(7) Uani d . 1 1
C C11 0.23700(17) 0.5772(3) 0.37964(15) 0.0254(7) Uani d . 1 1
H H11 0.1871 0.5756 0.3958 0.030 Uiso calc R 1 1
C C12 0.25855(18) 0.6626(3) 0.33282(16) 0.0271(7) Uani d . 1 1
C C13 0.33096(19) 0.6660(3) 0.30894(17) 0.0331(8) Uani d . 1 1
H H13 0.3459 0.7251 0.2772 0.040 Uiso calc R 1 1
C C14 0.3811(2) 0.5824(3) 0.33196(19) 0.0386(9) Uani d . 1 1
H H14 0.4307 0.5839 0.3152 0.046 Uiso calc R 1 1
C C15 0.36098(19) 0.4962(3) 0.37892(18) 0.0343(8) Uani d . 1 1
H H15 0.3964 0.4397 0.3944 0.041 Uiso calc R 1 1
C C16 0.2218(2) 0.8229(3) 0.25964(18) 0.0384(9) Uani d . 1 1
H H16A 0.1770 0.8679 0.2473 0.046 Uiso calc R 1 1
H H16B 0.2400 0.7797 0.2195 0.046 Uiso calc R 1 1
H H16C 0.2604 0.8776 0.2757 0.046 Uiso calc R 1 1
C C17 0.40483(18) 0.4447(3) 0.54746(16) 0.0280(7) Uani d . 1 1
H H17A 0.3794 0.5185 0.5330 0.034 Uiso calc R 1 1
H H17B 0.4590 0.4568 0.5414 0.034 Uiso calc R 1 1
C C18 0.38901(17) 0.4240(3) 0.62268(17) 0.0269(7) Uani d . 1 1
C C19 0.41875(17) 0.5095(3) 0.67386(17) 0.0258(7) Uani d . 1 1
C C20 0.45909(18) 0.6100(3) 0.65584(17) 0.0286(7) Uani d . 1 1
H H20 0.4641 0.6311 0.6091 0.034 Uiso calc R 1 1
C C21 0.49201(19) 0.6796(3) 0.70580(18) 0.0334(8) Uani d . 1 1
H H21 0.5206 0.7471 0.6932 0.040 Uiso calc R 1 1
C C22 0.4834(2) 0.6511(3) 0.77347(18) 0.0359(8) Uani d . 1 1
H H22 0.5068 0.6981 0.8075 0.043 Uiso calc R 1 1
C C23 0.4404(2) 0.5534(3) 0.79248(18) 0.0362(8) Uani d . 1 1
H H23 0.4326 0.5359 0.8394 0.043 Uiso calc R 1 1
C C24 0.40910(18) 0.4825(3) 0.74264(17) 0.0299(7) Uani d . 1 1
H H24 0.3808 0.4148 0.7554 0.036 Uiso calc R 1 1

loop_
_atom_site_aniso_label
_atom_site_aniso_U_11
_atom_site_aniso_U_22
_atom_site_aniso_U_33
_atom_site_aniso_U_12
_atom_site_aniso_U_13
_atom_site_aniso_U_23
S1 0.0271(4) 0.0275(4) 0.0285(4) 0.0017(3) -0.0005(3) 0.0012(3)
O1 0.0348(12) 0.0336(12) 0.0277(12) 0.0028(11) 0.0035(10) -0.0028(10)
O2 0.0287(12) 0.0381(13) 0.0473(15) 0.0006(11) -0.0057(11) 0.0028(12)
O3 0.0288(12) 0.0310(12) 0.0403(14) -0.0025(10) 0.0033(10) 0.0038(11)
O4 0.0265(12) 0.0304(12) 0.0364(14) -0.0029(10) 0.0013(10) 0.0082(11)
O5 0.0405(13) 0.0301(12) 0.0344(13) 0.0050(11) -0.0015(11) 0.0086(11)
O6 0.0571(16) 0.0347(13) 0.0266(13) -0.0163(12) 0.0024(12) 0.0024(11)
N1 0.0243(13) 0.0251(13) 0.0251(14) 0.0001(11) -0.0001(11) 0.0012(11)
C1 0.0338(17) 0.0226(15) 0.0215(16) -0.0026(13) -0.0043(14) 0.0000(13)
C2 0.044(2) 0.0330(18) 0.0306(19) 0.0050(17) -0.0093(16) -0.0002(15)
C3 0.055(2) 0.0300(19) 0.041(2) 0.0033(18) -0.0148(19) 0.0066(17)
C4 0.060(2) 0.0301(18) 0.0298(19) -0.0086(18) -0.0089(18) 0.0080(16)
C5 0.0401(19) 0.0301(17) 0.0272(18) -0.0087(15) -0.0016(15) -0.0010(14)
C6 0.0362(18) 0.0205(15) 0.0225(16) -0.0017(13) -0.0057(14) -0.0018(13)
C7 0.0269(16) 0.0242(15) 0.0271(17) -0.0025(13) 0.0007(13) -0.0045(13)
C8 0.0244(15) 0.0232(14) 0.0217(16) -0.0002(12) 0.0008(13) -0.0006(13)
C9 0.0290(17) 0.0252(15) 0.0245(16) -0.0010(13) 0.0012(13) -0.0056(13)
C10 0.0298(17) 0.0243(15) 0.0226(16) -0.0006(13) -0.0020(13) -0.0016(13)
C11 0.0271(16) 0.0255(15) 0.0234(16) -0.0030(13) -0.0001(13) -0.0045(13)
C12 0.0315(17) 0.0230(15) 0.0268(16) 0.0015(14) -0.0067(14) -0.0028(13)
C13 0.0372(19) 0.0336(18) 0.0284(18) -0.0043(16) 0.0039(15) 0.0054(15)
C14 0.0329(18) 0.042(2) 0.041(2) 0.0014(16) 0.0088(17) 0.0093(17)
C15 0.0319(18) 0.0355(18) 0.036(2) 0.0035(15) 0.0008(15) 0.0071(16)
C16 0.055(2) 0.0279(17) 0.032(2) 0.0025(17) -0.0058(17) 0.0035(15)
C17 0.0265(16) 0.0281(16) 0.0294(18) -0.0049(14) 0.0008(14) 0.0001(14)
C18 0.0262(16) 0.0272(16) 0.0274(17) -0.0004(13) 0.0020(14) 0.0033(14)
C19 0.0216(15) 0.0253(15) 0.0305(18) 0.0028(13) -0.0022(13) -0.0005(13)
C20 0.0309(17) 0.0276(16) 0.0271(17) 0.0010(14) 0.0016(14) 0.0027(14)
C21 0.0349(18) 0.0244(16) 0.041(2) -0.0004(14) -0.0003(16) -0.0031(15)
C22 0.0378(19) 0.0350(18) 0.035(2) 0.0003(16) -0.0092(16) -0.0066(16)
C23 0.040(2) 0.044(2) 0.0246(17) 0.0019(17) -0.0032(15) -0.0015(15)
C24 0.0279(16) 0.0306(16) 0.0312(18) 0.0000(14) -0.0010(14) 0.0048(15)

loop_
_atom_type_symbol
_atom_type_description
_atom_type_scat_dispersion_real
_atom_type_scat_dispersion_imag
_atom_type_scat_source
C C 0.0033 0.0016 'International Tables Vol C Tables 4.2.6.8 and 6.1.1.4'
H H 0.0000 0.0000 'International Tables Vol C Tables 4.2.6.8 and 6.1.1.4'
N N 0.0061 0.0033 'International Tables Vol C Tables 4.2.6.8 and 6.1.1.4'
O O 0.0106 0.0060 'International Tables Vol C Tables 4.2.6.8 and 6.1.1.4'
S S 0.1246 0.1234 'International Tables Vol C Tables 4.2.6.8 and 6.1.1.4'

loop_
_geom_angle_atom_site_label_1
_geom_angle_atom_site_label_2
_geom_angle_atom_site_label_3
_geom_angle
O2 S1 O1 118.80(15)
O2 S1 N1 107.66(14)
O1 S1 N1 108.60(14)
O2 S1 C1 110.25(15)
O1 S1 C1 107.29(14)
N1 S1 C1 103.14(14)
C9 O4 H4O 109.5
C12 O5 C16 117.7(3)
C8 N1 C17 119.4(2)
C8 N1 S1 115.7(2)
C17 N1 S1 118.9(2)
C2 C1 C6 121.7(3)
C2 C1 S1 119.7(3)
C6 C1 S1 118.6(2)
C1 C2 C3 119.1(3)
C1 C2 H2 120.4
C3 C2 H2 120.4
C4 C3 C2 120.3(3)
C4 C3 H3 119.8
C2 C3 H3 119.8
C3 C4 C5 120.1(3)
C3 C4 H4 120.0
C5 C4 H4 120.0
C6 C5 C4 121.0(3)
C6 C5 H5 119.5
C4 C5 H5 119.5
C5 C6 C1 117.8(3)
C5 C6 C7 120.0(3)
C1 C6 C7 122.1(3)
O3 C7 C8 121.8(3)
O3 C7 C6 117.0(3)
C8 C7 C6 121.0(3)
C9 C8 C7 120.1(3)
C9 C8 N1 121.2(3)
C7 C8 N1 118.7(3)
O4 C9 C8 118.9(3)
O4 C9 C10 113.9(3)
C8 C9 C10 127.2(3)
C11 C10 C15 119.4(3)
C11 C10 C9 117.7(3)
C15 C10 C9 122.7(3)
C12 C11 C10 120.4(3)
C12 C11 H11 119.8
C10 C11 H11 119.8
O5 C12 C13 123.9(3)
O5 C12 C11 115.7(3)
C13 C12 C11 120.4(3)
C14 C13 C12 119.0(3)
C14 C13 H13 120.5
C12 C13 H13 120.5
C13 C14 C15 121.7(3)
C13 C14 H14 119.2
C15 C14 H14 119.2
C14 C15 C10 119.1(3)
C14 C15 H15 120.4
C10 C15 H15 120.4
O5 C16 H16A 109.5
O5 C16 H16B 109.5
H16A C16 H16B 109.5
O5 C16 H16C 109.5
H16A C16 H16C 109.5
H16B C16 H16C 109.5
N1 C17 C18 114.1(3)
N1 C17 H17A 108.7
C18 C17 H17A 108.7
N1 C17 H17B 108.7
C18 C17 H17B 108.7
H17A C17 H17B 107.6
O6 C18 C19 120.8(3)
O6 C18 C17 120.0(3)
C19 C18 C17 119.2(3)
C20 C19 C24 119.3(3)
C20 C19 C18 122.9(3)
C24 C19 C18 117.7(3)
C21 C20 C19 120.2(3)
C21 C20 H20 119.9
C19 C20 H20 119.9
C22 C21 C20 120.1(3)
C22 C21 H21 120.0
C20 C21 H21 120.0
C21 C22 C23 120.3(3)
C21 C22 H22 119.8
C23 C22 H22 119.8
C24 C23 C22 119.5(3)
C24 C23 H23 120.2
C22 C23 H23 120.2
C23 C24 C19 120.5(3)
C23 C24 H24 119.8
C19 C24 H24 119.8

loop_
_geom_bond_atom_site_label_1
_geom_bond_atom_site_label_2
_geom_bond_distance
S1 O2 1.430(2)
S1 O1 1.435(2)
S1 N1 1.635(3)
S1 C1 1.759(3)
O3 C7 1.275(4)
O4 C9 1.308(4)
O4 H4O 0.8400
O5 C12 1.369(4)
O5 C16 1.432(4)
O6 C18 1.215(4)
N1 C8 1.440(4)
N1 C17 1.473(4)
C1 C2 1.380(4)
C1 C6 1.403(4)
C2 C3 1.383(5)
C2 H2 0.9500
C3 C4 1.381(5)
C3 H3 0.9500
C4 C5 1.385(5)
C4 H4 0.9500
C5 C6 1.383(4)
C5 H5 0.9500
C6 C7 1.483(4)
C7 C8 1.421(4)
C8 C9 1.403(4)
C9 C10 1.483(4)
C10 C11 1.392(4)
C10 C15 1.395(4)
C11 C12 1.385(4)
C11 H11 0.9500
C12 C13 1.383(5)
C13 C14 1.379(5)
C13 H13 0.9500
C14 C15 1.385(5)
C14 H14 0.9500
C15 H15 0.9500
C16 H16A 0.9800
C16 H16B 0.9800
C16 H16C 0.9800
C17 C18 1.519(4)
C17 H17A 0.9900
C17 H17B 0.9900
C18 C19 1.489(4)
C19 C20 1.389(4)
C19 C24 1.392(4)
C20 C21 1.386(5)
C20 H20 0.9500
C21 C22 1.373(5)
C21 H21 0.9500
C22 C23 1.395(5)
C22 H22 0.9500
C23 C24 1.381(5)
C23 H23 0.9500
C24 H24 0.9500

loop_
_geom_hbond_atom_site_label_D
_geom_hbond_atom_site_label_H
_geom_hbond_atom_site_label_A
_geom_hbond_site_symmetry_A
_geom_hbond_distance_DH
_geom_hbond_distance_HA
_geom_hbond_distance_DA
_geom_hbond_angle_DHA
_geom_hbond_publ_flag
C21 H21 O1 5_666 0.95 2.59 3.281(4) 129.9 y
C11 H11 O1 7_665 0.95 2.53 3.371(4) 148.2 y
C16 H16B O6 2_564 0.98 2.64 3.246(4) 120.3 y
C24 H24 O5 2_565 0.95 2.57 3.508(4) 167.3 y
O4 H4O O3 . 0.84 1.71 2.478(3) 150.5 y
C15 H15 N1 . 0.95 2.38 2.972(4) 119.9 y
C17 H17B O2 . 0.99 2.39 2.800(4) 103.8 n

loop_
_geom_torsion_atom_site_label_1
_geom_torsion_atom_site_label_2
_geom_torsion_atom_site_label_3
_geom_torsion_atom_site_label_4
_geom_torsion
O2 S1 N1 C8 -166.6(2)
O1 S1 N1 C8 63.6(2)
C1 S1 N1 C8 -50.0(3)
O2 S1 N1 C17 -13.9(3)
O1 S1 N1 C17 -143.8(2)
C1 S1 N1 C17 102.6(2)
O2 S1 C1 C2 -40.4(3)
O1 S1 C1 C2 90.4(3)
N1 S1 C1 C2 -155.1(3)
O2 S1 C1 C6 140.3(2)
O1 S1 C1 C6 -88.9(3)
N1 S1 C1 C6 25.6(3)
C6 C1 C2 C3 -0.1(5)
S1 C1 C2 C3 -179.4(3)
C1 C2 C3 C4 -0.9(5)
C2 C3 C4 C5 0.7(6)
C3 C4 C5 C6 0.5(5)
C4 C5 C6 C1 -1.4(5)
C4 C5 C6 C7 176.3(3)
C2 C1 C6 C5 1.2(5)
S1 C1 C6 C5 -179.5(2)
C2 C1 C6 C7 -176.4(3)
S1 C1 C6 C7 2.9(4)
C5 C6 C7 O3 -15.2(4)
C1 C6 C7 O3 162.4(3)
C5 C6 C7 C8 169.9(3)
C1 C6 C7 C8 -12.5(5)
O3 C7 C8 C9 -9.3(5)
C6 C7 C8 C9 165.3(3)
O3 C7 C8 N1 171.9(3)
C6 C7 C8 N1 -13.5(4)
C17 N1 C8 C9 76.6(4)
S1 N1 C8 C9 -130.9(3)
C17 N1 C8 C7 -104.6(3)
S1 N1 C8 C7 47.9(3)
C7 C8 C9 O4 8.2(4)
N1 C8 C9 O4 -172.9(3)
C7 C8 C9 C10 -171.0(3)
N1 C8 C9 C10 7.8(5)
O4 C9 C10 C11 18.6(4)
C8 C9 C10 C11 -162.1(3)
O4 C9 C10 C15 -156.3(3)
C8 C9 C10 C15 23.0(5)
C15 C10 C11 C12 -0.4(5)
C9 C10 C11 C12 -175.5(3)
C16 O5 C12 C13 5.5(5)
C16 O5 C12 C11 -174.2(3)
C10 C11 C12 O5 179.7(3)
C10 C11 C12 C13 0.0(5)
O5 C12 C13 C14 -179.1(3)
C11 C12 C13 C14 0.6(5)
C12 C13 C14 C15 -0.8(6)
C13 C14 C15 C10 0.4(6)
C11 C10 C15 C14 0.2(5)
C9 C10 C15 C14 175.1(3)
C8 N1 C17 C18 69.8(4)
S1 N1 C17 C18 -81.8(3)
N1 C17 C18 O6 -5.8(4)
N1 C17 C18 C19 172.8(3)
O6 C18 C19 C20 -179.7(3)
C17 C18 C19 C20 1.7(5)
O6 C18 C19 C24 4.3(5)
C17 C18 C19 C24 -174.3(3)
C24 C19 C20 C21 2.7(5)
C18 C19 C20 C21 -173.2(3)
C19 C20 C21 C22 -1.5(5)
C20 C21 C22 C23 -1.3(5)
C21 C22 C23 C24 2.8(5)
C22 C23 C24 C19 -1.6(5)
C20 C19 C24 C23 -1.2(5)
C18 C19 C24 C23 175.0(3)

loop_
_cod_related_entry_id
_cod_related_entry_database
_cod_related_entry_code
1 ChemSpider 30657627
